data_1521482
loop_
_publ_author_name
'Lampis, N.'
'Sciau, P.'
'Geddo Lehmann, A.'

_publ_section_title
;
 Rietveld refinement of the paraelectric and ferroelectric structures of
 Pb Fe0.5 Ta0.5 O3
;
_journal_name_full 'Journal of Physics: Condensed Matter'
_journal_page_first 2367
_journal_page_last 2378
_journal_volume 12
_journal_year 2000
_chemical_formula_sum 'Fe0.5 O3 Pb Ta0.5'
_chemical_name_systematic 'Pb (Fe0.5 Ta0.5) O3'
_space_group_IT_number 8
_symmetry_space_group_name_Hall 'C -2y'
_symmetry_space_group_name_H-M 'C 1 m 1'
_cell_angle_alpha 90
_cell_angle_beta 89.853
_cell_angle_gamma 90
_cell_formula_units_Z 2
_cell_length_a 5.6687
_cell_length_b 5.661
_cell_length_c 4.0083
_cell_volume 128.628
_citation_journal_id_ASTM JCOMEL
_cod_data_source_file Lampis_JCOMEL_2000_1464.cif
_cod_data_source_block Fe0.5O3Pb1Ta0.5
_cod_original_formula_sum 'Fe0.5 O3 Pb1 Ta0.5'
_cod_database_code 1521482

loop_
_symmetry_equiv_pos_as_xyz
x,y,z
x,-y,z
x+1/2,y+1/2,z
x+1/2,-y+1/2,z

loop_
_atom_site_label
_atom_site_type_symbol
_atom_site_fract_x
_atom_site_fract_y
_atom_site_fract_z
_atom_site_occupancy
_atom_site_U_iso_or_equiv
Ta1 Ta+5 0.5 0 0.5 0.5 0.0
O1 O-2 0.513 0 0.01 1 0.0
O2 O-2 0.236 0.241 0.47 1 0.0
Fe1 Fe+3 0.5 0 0.5 0.5 0.0
Pb1 Pb+2 0.022 0 0.021 1 0.0
